data_7015085
loop_
_publ_author_name
'Mola, Joaquim'
'Dinoi, Chiara'
'Sala, Xavier'
'Rodr\'iguez, Montserrat'
'Romero, Isabel'
'Parella, Teodor'
'Fontrodona, Xavier'
'Llobet, Antoni'

_publ_section_title
;
 A new dinuclear Ru-Hbpp based water oxidation catalyst with a
 trans-disposition of the Ru-OH.
;
_journal_issue 14
_journal_name_full 'Dalton transactions (Cambridge, England : 2003)'
_journal_page_first 3640
_journal_page_last 3646
_journal_paper_doi 10.1039/c0dt00964d
_journal_volume 40
_journal_year 2011
_chemical_formula_moiety 'C41 H43 Cl2 N10 Ru2, F6 P'
_chemical_formula_sum 'C41 H43 Cl2 F6 N10 P Ru2'
_chemical_formula_weight 1093.86
_chemical_name_systematic
;
?
;
_space_group_IT_number 2
_symmetry_cell_setting triclinic
_symmetry_space_group_name_Hall '-P 1'
_symmetry_space_group_name_H-M 'P -1'
_atom_sites_solution_hydrogens geom
_atom_sites_solution_primary direct
_atom_sites_solution_secondary difmap
_audit_creation_method SHELXL-97
_cell_angle_alpha 113.015(3)
_cell_angle_beta 103.473(3)
_cell_angle_gamma 99.218(3)
_cell_formula_units_Z 2
_cell_length_a 12.193(2)
_cell_length_b 13.033(2)
_cell_length_c 16.319(3)
_cell_measurement_temperature 100(2)
_cell_volume 2227.8(7)
_computing_cell_refinement 'BRUKER SMART'
_computing_data_collection 'BRUKER SMART'
_computing_data_reduction 'BRUKER SAINT'
_computing_structure_refinement 'SHELXL-97 (Sheldrick, 1997)'
_computing_structure_solution 'SHELXS-97 (Sheldrick, 1990)'
_diffrn_ambient_temperature 100(2)
_diffrn_measured_fraction_theta_full 0.968
_diffrn_measured_fraction_theta_max 0.968
_diffrn_measurement_device_type 'ccd area detector'
_diffrn_measurement_method 'phi and omega scans'
_diffrn_radiation_monochromator graphite
_diffrn_radiation_source 'fine-focus sealed tube'
_diffrn_radiation_type MoK\a
_diffrn_radiation_wavelength 0.71073
_diffrn_reflns_av_R_equivalents 0.0956
_diffrn_reflns_av_sigmaI/netI 0.1273
_diffrn_reflns_limit_h_max 16
_diffrn_reflns_limit_h_min -16
_diffrn_reflns_limit_k_max 17
_diffrn_reflns_limit_k_min -17
_diffrn_reflns_limit_l_max 21
_diffrn_reflns_limit_l_min -21
_diffrn_reflns_number 34545
_diffrn_reflns_theta_full 28.39
_diffrn_reflns_theta_max 28.39
_diffrn_reflns_theta_min 1.89
_exptl_absorpt_coefficient_mu 0.902
_exptl_absorpt_correction_type none
_exptl_crystal_colour orange
_exptl_crystal_density_diffrn 1.631
_exptl_crystal_density_method 'not measured'
_exptl_crystal_description plate
_exptl_crystal_F_000 1100
_exptl_crystal_size_max 0.2
_exptl_crystal_size_mid 0.1
_exptl_crystal_size_min 0.08
_refine_diff_density_max 9.254
_refine_diff_density_min -1.395
_refine_diff_density_rms 0.210
_refine_ls_extinction_method none
_refine_ls_goodness_of_fit_ref 1.036
_refine_ls_hydrogen_treatment constr
_refine_ls_matrix_type full
_refine_ls_number_parameters 561
_refine_ls_number_reflns 10814
_refine_ls_number_restraints 0
_refine_ls_restrained_S_all 1.036
_refine_ls_R_factor_all 0.1380
_refine_ls_R_factor_gt 0.0744
_refine_ls_shift/su_max 0.000
_refine_ls_shift/su_mean 0.000
_refine_ls_structure_factor_coef Fsqd
_refine_ls_weighting_details 'calc w=1/[\s^2^(Fo^2^)+(0.0902P)^2^+18.2896P] where P=(Fo^2^+2Fc^2^)/3'
_refine_ls_weighting_scheme calc
_refine_ls_wR_factor_gt 0.1796
_refine_ls_wR_factor_ref 0.2099
_reflns_number_gt 6517
_reflns_number_total 10814
_reflns_threshold_expression >2sigma(I)
_cod_data_source_file c0dt00964d.txt
_cod_data_source_block qul840eg
_cod_original_cell_volume 2227.7(6)
_cod_original_sg_symbol_H-M P-1
_cod_database_code 7015085

loop_
_symmetry_equiv_pos_as_xyz
'x, y, z'
'-x, -y, -z'

loop_
_atom_site_label
_atom_site_type_symbol
_atom_site_fract_x
_atom_site_fract_y
_atom_site_fract_z
_atom_site_U_iso_or_equiv
_atom_site_adp_type
_atom_site_occupancy
_atom_site_symmetry_multiplicity
_atom_site_calc_flag
_atom_site_refinement_flags
_atom_site_disorder_assembly
_atom_site_disorder_group
Ru1 Ru 0.89793(5) 0.28081(5) 0.17109(4) 0.01159(16) Uani 1 1 d . . .
Cl1 Cl 0.73976(17) 0.15092(16) 0.02290(12) 0.0166(4) Uani 1 1 d . . .
N1 N 1.0163(6) 0.2156(5) 0.1099(4) 0.0138(13) Uani 1 1 d . . .
C1 C 1.0476(7) 0.1273(7) 0.1244(5) 0.0149(16) Uani 1 1 d . . .
Ru2 Ru 0.73398(5) 0.09925(5) 0.32372(4) 0.01264(16) Uani 1 1 d . . .
Cl2 Cl 0.86288(17) 0.26137(17) 0.47008(13) 0.0185(4) Uani 1 1 d . . .
N2 N 0.9068(5) 0.1429(5) 0.2078(4) 0.0119(13) Uani 1 1 d . . .
C2 C 1.1254(7) 0.0735(7) 0.0848(5) 0.0187(17) Uani 1 1 d . . .
H2A H 1.1468 0.0141 0.0968 0.022 Uiso 1 1 calc R . .
N3 N 0.8696(5) 0.1021(5) 0.2641(4) 0.0123(13) Uani 1 1 d . . .
C3 C 1.1699(7) 0.1103(7) 0.0273(5) 0.0202(18) Uani 1 1 d . . .
H3A H 1.2200 0.0743 -0.0013 0.024 Uiso 1 1 calc R . .
N4 N 0.8167(6) -0.0089(5) 0.3617(4) 0.0144(13) Uani 1 1 d . . .
C4 C 1.1394(7) 0.2012(7) 0.0124(5) 0.0198(17) Uani 1 1 d . . .
H4A H 1.1700 0.2282 -0.0249 0.024 Uiso 1 1 calc R . .
N5 N 0.9194(6) 0.4219(6) 0.1419(4) 0.0156(14) Uani 1 1 d . . .
C5 C 1.0624(7) 0.2505(7) 0.0543(5) 0.0182(17) Uani 1 1 d . . .
H5A H 1.0412 0.3108 0.0436 0.022 Uiso 1 1 calc R . .
N6 N 0.7902(6) 0.3685(6) 0.2345(4) 0.0162(14) Uani 1 1 d . . .
C6 C 0.9914(7) 0.0946(6) 0.1836(5) 0.0122(15) Uani 1 1 d . . .
N7 N 1.0278(6) 0.4016(6) 0.2998(4) 0.0148(14) Uani 1 1 d . . .
C7 C 1.0114(7) 0.0217(7) 0.2247(5) 0.0166(16) Uani 1 1 d . . .
H7A H 1.0647 -0.0223 0.2193 0.020 Uiso 1 1 calc R . .
C8 C 0.8478(7) 0.4329(7) 0.0715(6) 0.0190(17) Uani 1 1 d . . .
H8A H 0.7884 0.3679 0.0247 0.023 Uiso 1 1 calc R . .
N8 N 0.5986(6) 0.0752(6) 0.3766(4) 0.0172(14) Uani 1 1 d . . .
N9 N 0.6332(6) 0.1953(6) 0.2822(5) 0.0171(14) Uani 1 1 d . . .
C9 C 0.8589(8) 0.5375(8) 0.0657(6) 0.028(2) Uani 1 1 d . . .
H9A H 0.8085 0.5423 0.0157 0.034 Uiso 1 1 calc R . .
C10 C 0.9460(8) 0.6336(8) 0.1354(6) 0.026(2) Uani 1 1 d . . .
H10A H 0.9549 0.7049 0.1336 0.031 Uiso 1 1 calc R . .
N10 N 0.6100(6) -0.0363(5) 0.1966(4) 0.0148(14) Uani 1 1 d . . .
C11 C 1.0209(8) 0.6232(8) 0.2089(6) 0.0223(18) Uani 1 1 d . . .
H11A H 1.0808 0.6872 0.2564 0.027 Uiso 1 1 calc R . .
C12 C 1.0050(7) 0.5167(7) 0.2100(5) 0.0149(16) Uani 1 1 d . . .
C13 C 1.0863(7) 0.4973(7) 0.2827(5) 0.0180(17) Uani 1 1 d . . .
H13A H 1.1165 0.5684 0.3412 0.022 Uiso 1 1 calc R . .
H13B H 1.1524 0.4787 0.2625 0.022 Uiso 1 1 calc R . .
C14 C 0.6878(7) 0.3750(8) 0.1863(6) 0.0212(18) Uani 1 1 d . . .
H14A H 0.6455 0.3143 0.1271 0.025 Uiso 1 1 calc R . .
C15 C 0.6423(8) 0.4682(8) 0.2213(6) 0.0243(19) Uani 1 1 d . . .
H15A H 0.5712 0.4697 0.1860 0.029 Uiso 1 1 calc R . .
C16 C 0.7050(8) 0.5593(8) 0.3099(6) 0.0257(19) Uani 1 1 d . . .
H16A H 0.6770 0.6232 0.3347 0.031 Uiso 1 1 calc R . .
C17 C 0.8091(7) 0.5531(7) 0.3600(6) 0.0208(18) Uani 1 1 d . . .
H17A H 0.8522 0.6129 0.4194 0.025 Uiso 1 1 calc R . .
C18 C 0.8502(7) 0.4569(7) 0.3216(5) 0.0165(16) Uani 1 1 d . . .
C19 C 0.9631(7) 0.4428(7) 0.3689(5) 0.0161(16) Uani 1 1 d . . .
H19A H 0.9476 0.3870 0.3933 0.019 Uiso 1 1 calc R . .
H19B H 1.0111 0.5165 0.4213 0.019 Uiso 1 1 calc R . .
C20 C 1.1222(7) 0.3553(7) 0.3396(5) 0.0178(17) Uani 1 1 d . . .
H20A H 1.1546 0.3168 0.2907 0.021 Uiso 1 1 calc R . .
H20B H 1.0858 0.2971 0.3556 0.021 Uiso 1 1 calc R . .
C21 C 1.2234(8) 0.4460(8) 0.4266(6) 0.0252(19) Uani 1 1 d . . .
H21A H 1.2767 0.4082 0.4484 0.038 Uiso 1 1 calc R . .
H21B H 1.1927 0.4858 0.4754 0.038 Uiso 1 1 calc R . .
H21C H 1.2644 0.5009 0.4106 0.038 Uiso 1 1 calc R . .
C22 C 0.9345(7) 0.0290(7) 0.2755(5) 0.0155(16) Uani 1 1 d . . .
C23 C 0.9104(7) -0.0282(7) 0.3321(5) 0.0152(16) Uani 1 1 d . . .
C24 C 0.9736(7) -0.0994(7) 0.3532(5) 0.0190(17) Uani 1 1 d . . .
H24A H 1.0369 -0.1119 0.3318 0.023 Uiso 1 1 calc R . .
C25 C 0.9412(8) -0.1517(7) 0.4069(6) 0.0243(19) Uani 1 1 d . . .
H25A H 0.9820 -0.1998 0.4219 0.029 Uiso 1 1 calc R . .
C26 C 0.8470(8) -0.1305(7) 0.4373(6) 0.0231(19) Uani 1 1 d . . .
H26A H 0.8241 -0.1646 0.4734 0.028 Uiso 1 1 calc R . .
C27 C 0.7863(8) -0.0594(7) 0.4149(5) 0.0197(17) Uani 1 1 d . . .
H27A H 0.7235 -0.0458 0.4366 0.024 Uiso 1 1 calc R . .
C28 C 0.5094(7) -0.0850(8) 0.2202(6) 0.0211(18) Uani 1 1 d . . .
H28A H 0.5183 -0.1559 0.2239 0.025 Uiso 1 1 calc R . .
H28B H 0.4373 -0.1052 0.1696 0.025 Uiso 1 1 calc R . .
C29 C 0.4987(7) -0.0030(7) 0.3115(6) 0.0207(18) Uani 1 1 d . . .
C30 C 0.3926(9) -0.0108(9) 0.3292(7) 0.032(2) Uani 1 1 d . . .
H30A H 0.3238 -0.0630 0.2820 0.038 Uiso 1 1 calc R . .
C31 C 0.3892(8) 0.0589(9) 0.4168(7) 0.033(2) Uani 1 1 d . . .
H31A H 0.3186 0.0540 0.4295 0.040 Uiso 1 1 calc R . .
C32 C 0.4925(9) 0.1362(9) 0.4857(6) 0.031(2) Uani 1 1 d . . .
H32A H 0.4931 0.1829 0.5460 0.037 Uiso 1 1 calc R . .
C33 C 0.5953(8) 0.1426(7) 0.4626(6) 0.0202(18) Uani 1 1 d . . .
H33A H 0.6647 0.1954 0.5084 0.024 Uiso 1 1 calc R . .
C34 C 0.5731(8) 0.0226(7) 0.1362(5) 0.0199(18) Uani 1 1 d . . .
H34A H 0.5027 -0.0280 0.0837 0.024 Uiso 1 1 calc R . .
H34B H 0.6348 0.0401 0.1114 0.024 Uiso 1 1 calc R . .
C35 C 0.5498(7) 0.1334(7) 0.1961(6) 0.0180(17) Uani 1 1 d . . .
C36 C 0.4529(7) 0.1672(7) 0.1698(6) 0.0223(18) Uani 1 1 d . . .
H36A H 0.3971 0.1220 0.1105 0.027 Uiso 1 1 calc R . .
C37 C 0.4371(8) 0.2686(8) 0.2308(7) 0.029(2) Uani 1 1 d . . .
H37A H 0.3713 0.2928 0.2138 0.035 Uiso 1 1 calc R . .
C38 C 0.5229(8) 0.3326(7) 0.3181(6) 0.0219(18) Uani 1 1 d . . .
H38A H 0.5163 0.4021 0.3605 0.026 Uiso 1 1 calc R . .
C39 C 0.6174(7) 0.2935(7) 0.3421(5) 0.0170(16) Uani 1 1 d . . .
H39A H 0.6728 0.3362 0.4018 0.020 Uiso 1 1 calc R . .
C40 C 0.6567(8) -0.1328(7) 0.1441(6) 0.0227(18) Uani 1 1 d . . .
H40A H 0.6865 -0.1664 0.1852 0.027 Uiso 1 1 calc R . .
H40B H 0.7224 -0.0998 0.1295 0.027 Uiso 1 1 calc R . .
C41 C 0.5670(8) -0.2307(7) 0.0520(6) 0.027(2) Uani 1 1 d . . .
H41A H 0.6039 -0.2887 0.0235 0.041 Uiso 1 1 calc R . .
H41B H 0.5390 -0.1992 0.0095 0.041 Uiso 1 1 calc R . .
H41C H 0.5021 -0.2652 0.0654 0.041 Uiso 1 1 calc R . .
P1 P 0.3619(2) 0.6039(2) 0.21526(17) 0.0246(5) Uani 1 1 d . . .
F1 F 0.2325(5) 0.5153(4) 0.1561(4) 0.0340(13) Uani 1 1 d . . .
F2 F 0.3135(5) 0.6760(5) 0.2963(4) 0.0438(16) Uani 1 1 d . . .
F3 F 0.3299(5) 0.6804(5) 0.1619(5) 0.0486(17) Uani 1 1 d . . .
F4 F 0.3920(6) 0.5261(5) 0.2674(4) 0.0492(17) Uani 1 1 d . . .
F5 F 0.4084(6) 0.5309(7) 0.1340(4) 0.0536(19) Uani 1 1 d . . .
F6 F 0.4898(5) 0.6925(6) 0.2737(5) 0.0476(17) Uani 1 1 d . . .

loop_
_atom_site_aniso_label
_atom_site_aniso_U_11
_atom_site_aniso_U_22
_atom_site_aniso_U_33
_atom_site_aniso_U_23
_atom_site_aniso_U_13
_atom_site_aniso_U_12
Ru1 0.0118(3) 0.0121(3) 0.0083(3) 0.0034(2) 0.0022(2) 0.0012(2)
Cl1 0.0143(9) 0.0170(9) 0.0116(8) 0.0030(7) 0.0011(7) 0.0004(7)
N1 0.012(3) 0.014(3) 0.008(3) 0.002(3) 0.002(2) -0.002(3)
C1 0.013(4) 0.014(4) 0.010(3) 0.002(3) 0.002(3) -0.002(3)
Ru2 0.0139(3) 0.0124(3) 0.0092(3) 0.0038(2) 0.0033(2) 0.0009(3)
Cl2 0.0204(10) 0.0160(10) 0.0129(8) 0.0047(8) 0.0004(8) 0.0013(8)
N2 0.011(3) 0.014(3) 0.009(3) 0.005(3) 0.002(2) 0.002(3)
C2 0.015(4) 0.024(4) 0.013(4) 0.006(3) 0.002(3) 0.004(3)
N3 0.010(3) 0.015(3) 0.011(3) 0.006(3) 0.003(2) 0.003(3)
C3 0.016(4) 0.022(4) 0.011(3) 0.001(3) 0.000(3) -0.001(3)
N4 0.021(4) 0.010(3) 0.009(3) 0.003(3) 0.002(3) 0.004(3)
C4 0.018(4) 0.028(5) 0.013(4) 0.010(3) 0.004(3) 0.005(4)
N5 0.016(3) 0.019(3) 0.009(3) 0.004(3) 0.004(3) 0.003(3)
C5 0.016(4) 0.021(4) 0.016(4) 0.010(3) 0.000(3) 0.005(3)
N6 0.017(3) 0.018(3) 0.014(3) 0.007(3) 0.008(3) 0.004(3)
C6 0.017(4) 0.008(4) 0.010(3) 0.003(3) 0.004(3) 0.004(3)
N7 0.013(3) 0.016(3) 0.011(3) 0.006(3) -0.001(3) 0.000(3)
C7 0.017(4) 0.011(4) 0.014(4) 0.001(3) 0.000(3) 0.002(3)
C8 0.021(4) 0.018(4) 0.020(4) 0.012(3) 0.005(3) 0.005(3)
N8 0.021(4) 0.018(3) 0.016(3) 0.011(3) 0.008(3) 0.002(3)
N9 0.017(4) 0.014(3) 0.018(3) 0.005(3) 0.007(3) 0.003(3)
C9 0.034(5) 0.030(5) 0.026(5) 0.019(4) 0.006(4) 0.010(4)
C10 0.032(5) 0.025(5) 0.029(5) 0.018(4) 0.009(4) 0.010(4)
N10 0.012(3) 0.013(3) 0.013(3) 0.001(3) 0.003(3) -0.001(3)
C11 0.023(5) 0.023(4) 0.022(4) 0.013(4) 0.009(4) 0.001(4)
C12 0.011(4) 0.018(4) 0.014(3) 0.006(3) 0.006(3) 0.001(3)
C13 0.016(4) 0.017(4) 0.017(4) 0.006(3) 0.005(3) 0.001(3)
C14 0.020(4) 0.025(5) 0.021(4) 0.012(4) 0.009(4) 0.006(4)
C15 0.019(4) 0.034(5) 0.032(5) 0.020(4) 0.014(4) 0.016(4)
C16 0.024(5) 0.020(4) 0.034(5) 0.010(4) 0.014(4) 0.009(4)
C17 0.024(5) 0.012(4) 0.021(4) 0.002(3) 0.012(4) 0.000(3)
C18 0.020(4) 0.012(4) 0.015(4) 0.002(3) 0.011(3) 0.001(3)
C19 0.024(4) 0.010(4) 0.010(3) 0.002(3) 0.006(3) 0.001(3)
C20 0.023(4) 0.013(4) 0.011(3) 0.004(3) 0.000(3) 0.001(3)
C21 0.021(5) 0.030(5) 0.017(4) 0.010(4) -0.002(3) 0.002(4)
C22 0.012(4) 0.017(4) 0.014(3) 0.006(3) 0.000(3) 0.004(3)
C23 0.015(4) 0.013(4) 0.009(3) 0.001(3) 0.001(3) -0.002(3)
C24 0.017(4) 0.018(4) 0.019(4) 0.007(3) 0.004(3) 0.005(3)
C25 0.028(5) 0.016(4) 0.021(4) 0.005(4) 0.000(4) 0.005(4)
C26 0.039(5) 0.016(4) 0.016(4) 0.010(3) 0.010(4) 0.004(4)
C27 0.026(5) 0.022(4) 0.015(4) 0.010(3) 0.008(3) 0.008(4)
C28 0.016(4) 0.026(5) 0.018(4) 0.009(4) 0.005(3) 0.000(4)
C29 0.024(5) 0.024(4) 0.017(4) 0.011(4) 0.011(4) 0.003(4)
C30 0.026(5) 0.041(6) 0.030(5) 0.018(5) 0.012(4) 0.008(4)
C31 0.027(5) 0.051(6) 0.032(5) 0.021(5) 0.022(4) 0.012(5)
C32 0.038(6) 0.037(6) 0.022(4) 0.014(4) 0.021(4) 0.008(5)
C33 0.026(5) 0.019(4) 0.016(4) 0.009(3) 0.008(3) 0.002(4)
C34 0.024(5) 0.019(4) 0.010(3) 0.004(3) 0.002(3) -0.002(4)
C35 0.016(4) 0.018(4) 0.022(4) 0.011(3) 0.006(3) 0.003(3)
C36 0.019(4) 0.023(5) 0.023(4) 0.010(4) 0.003(4) 0.007(4)
C37 0.017(5) 0.033(5) 0.037(5) 0.015(4) 0.008(4) 0.010(4)
C38 0.025(5) 0.014(4) 0.025(4) 0.005(4) 0.012(4) 0.004(4)
C39 0.018(4) 0.020(4) 0.014(4) 0.008(3) 0.007(3) 0.003(3)
C40 0.024(5) 0.022(4) 0.018(4) 0.004(4) 0.009(4) 0.005(4)
C41 0.031(5) 0.018(4) 0.017(4) -0.004(4) 0.006(4) -0.002(4)
P1 0.0241(12) 0.0286(13) 0.0316(12) 0.0191(11) 0.0157(10) 0.0101(10)
F1 0.039(3) 0.026(3) 0.026(3) 0.004(2) 0.015(3) -0.007(2)
F2 0.026(3) 0.036(3) 0.042(3) -0.008(3) 0.011(3) 0.004(3)
F3 0.027(3) 0.047(4) 0.077(5) 0.047(4) -0.001(3) 0.000(3)
F4 0.083(5) 0.042(4) 0.034(3) 0.028(3) 0.019(3) 0.020(3)
F5 0.052(4) 0.100(6) 0.037(3) 0.038(4) 0.032(3) 0.051(4)
F6 0.017(3) 0.074(5) 0.062(4) 0.049(4) 0.003(3) 0.003(3)

loop_
_atom_type_symbol
_atom_type_description
_atom_type_scat_dispersion_real
_atom_type_scat_dispersion_imag
_atom_type_scat_source
C C 0.0033 0.0016 'International Tables Vol C Tables 4.2.6.8 and 6.1.1.4'
H H 0.0000 0.0000 'International Tables Vol C Tables 4.2.6.8 and 6.1.1.4'
N N 0.0061 0.0033 'International Tables Vol C Tables 4.2.6.8 and 6.1.1.4'
Ru Ru -1.2594 0.8363 'International Tables Vol C Tables 4.2.6.8 and 6.1.1.4'
Cl Cl 0.1484 0.1585 'International Tables Vol C Tables 4.2.6.8 and 6.1.1.4'
F F 0.0171 0.0103 'International Tables Vol C Tables 4.2.6.8 and 6.1.1.4'
P P 0.1023 0.0942 'International Tables Vol C Tables 4.2.6.8 and 6.1.1.4'

loop_
_geom_angle_atom_site_label_1
_geom_angle_atom_site_label_2
_geom_angle_atom_site_label_3
_geom_angle
_geom_angle_site_symmetry_1
_geom_angle_site_symmetry_3
_geom_angle_publ_flag
N1 Ru1 N5 94.3(3) . . ?
N1 Ru1 N6 172.1(3) . . ?
N5 Ru1 N6 78.3(3) . . ?
N1 Ru1 N7 94.3(2) . . ?
N5 Ru1 N7 82.0(2) . . ?
N6 Ru1 N7 81.9(3) . . ?
N1 Ru1 N2 78.9(2) . . ?
N5 Ru1 N2 170.4(2) . . ?
N6 Ru1 N2 108.1(2) . . ?
N7 Ru1 N2 91.7(2) . . ?
N1 Ru1 Cl1 88.87(17) . . ?
N5 Ru1 Cl1 95.33(18) . . ?
N6 Ru1 Cl1 94.70(19) . . ?
N7 Ru1 Cl1 176.00(19) . . ?
N2 Ru1 Cl1 91.27(17) . . ?
C5 N1 C1 117.7(7) . . ?
C5 N1 Ru1 125.6(6) . . ?
C1 N1 Ru1 116.7(5) . . ?
N1 C1 C2 122.3(7) . . ?
N1 C1 C6 113.5(7) . . ?
C2 C1 C6 124.3(7) . . ?
N4 Ru2 N8 95.7(3) . . ?
N4 Ru2 N9 173.7(3) . . ?
N8 Ru2 N9 79.2(3) . . ?
N4 Ru2 N3 79.0(2) . . ?
N8 Ru2 N3 173.1(3) . . ?
N9 Ru2 N3 105.7(2) . . ?
N4 Ru2 N10 95.0(3) . . ?
N8 Ru2 N10 82.6(2) . . ?
N9 Ru2 N10 80.6(3) . . ?
N3 Ru2 N10 93.3(2) . . ?
N4 Ru2 Cl2 88.66(18) . . ?
N8 Ru2 Cl2 94.28(19) . . ?
N9 Ru2 Cl2 95.50(19) . . ?
N3 Ru2 Cl2 90.11(17) . . ?
N10 Ru2 Cl2 175.40(18) . . ?
C6 N2 N3 108.3(6) . . ?
C6 N2 Ru1 111.6(5) . . ?
N3 N2 Ru1 138.5(5) . . ?
C3 C2 C1 118.6(8) . . ?
C3 C2 H2A 120.7 . . ?
C1 C2 H2A 120.7 . . ?
N2 N3 C22 107.2(6) . . ?
N2 N3 Ru2 140.3(5) . . ?
C22 N3 Ru2 112.0(5) . . ?
C2 C3 C4 119.7(8) . . ?
C2 C3 H3A 120.1 . . ?
C4 C3 H3A 120.1 . . ?
C27 N4 C23 118.5(7) . . ?
C27 N4 Ru2 125.0(6) . . ?
C23 N4 Ru2 116.4(5) . . ?
C5 C4 C3 118.4(8) . . ?
C5 C4 H4A 120.8 . . ?
C3 C4 H4A 120.8 . . ?
C8 N5 C12 118.5(7) . . ?
C8 N5 Ru1 126.7(5) . . ?
C12 N5 Ru1 114.0(5) . . ?
N1 C5 C4 123.3(8) . . ?
N1 C5 H5A 118.3 . . ?
C4 C5 H5A 118.3 . . ?
C14 N6 C18 117.9(7) . . ?
C14 N6 Ru1 123.7(5) . . ?
C18 N6 Ru1 112.8(5) . . ?
N2 C6 C7 110.3(7) . . ?
N2 C6 C1 118.6(7) . . ?
C7 C6 C1 131.1(7) . . ?
C13 N7 C19 112.0(6) . . ?
C13 N7 C20 107.8(6) . . ?
C19 N7 C20 108.7(6) . . ?
C13 N7 Ru1 106.8(4) . . ?
C19 N7 Ru1 105.8(5) . . ?
C20 N7 Ru1 115.8(5) . . ?
C22 C7 C6 104.4(7) . . ?
C22 C7 H7A 127.8 . . ?
C6 C7 H7A 127.8 . . ?
N5 C8 C9 122.7(8) . . ?
N5 C8 H8A 118.7 . . ?
C9 C8 H8A 118.7 . . ?
C29 N8 C33 118.3(7) . . ?
C29 N8 Ru2 114.1(5) . . ?
C33 N8 Ru2 126.5(6) . . ?
C39 N9 C35 117.5(7) . . ?
C39 N9 Ru2 124.3(5) . . ?
C35 N9 Ru2 114.1(5) . . ?
C10 C9 C8 118.5(8) . . ?
C10 C9 H9A 120.7 . . ?
C8 C9 H9A 120.7 . . ?
C9 C10 C11 119.3(8) . . ?
C9 C10 H10A 120.4 . . ?
C11 C10 H10A 120.4 . . ?
C28 N10 C40 109.3(6) . . ?
C28 N10 C34 111.2(6) . . ?
C40 N10 C34 108.7(6) . . ?
C28 N10 Ru2 107.9(5) . . ?
C40 N10 Ru2 115.2(5) . . ?
C34 N10 Ru2 104.5(4) . . ?
C12 C11 C10 119.1(8) . . ?
C12 C11 H11A 120.5 . . ?
C10 C11 H11A 120.5 . . ?
N5 C12 C11 122.0(7) . . ?
N5 C12 C13 115.8(7) . . ?
C11 C12 C13 122.0(7) . . ?
C12 C13 N7 112.5(6) . . ?
C12 C13 H13A 109.1 . . ?
N7 C13 H13A 109.1 . . ?
C12 C13 H13B 109.1 . . ?
N7 C13 H13B 109.1 . . ?
H13A C13 H13B 107.8 . . ?
N6 C14 C15 122.9(8) . . ?
N6 C14 H14A 118.5 . . ?
C15 C14 H14A 118.5 . . ?
C14 C15 C16 118.9(8) . . ?
C14 C15 H15A 120.5 . . ?
C16 C15 H15A 120.5 . . ?
C17 C16 C15 118.6(8) . . ?
C17 C16 H16A 120.7 . . ?
C15 C16 H16A 120.7 . . ?
C16 C17 C18 120.0(8) . . ?
C16 C17 H17A 120.0 . . ?
C18 C17 H17A 120.0 . . ?
N6 C18 C17 121.6(8) . . ?
N6 C18 C19 114.1(7) . . ?
C17 C18 C19 124.3(7) . . ?
C18 C19 N7 109.8(6) . . ?
C18 C19 H19A 109.7 . . ?
N7 C19 H19A 109.7 . . ?
C18 C19 H19B 109.7 . . ?
N7 C19 H19B 109.7 . . ?
H19A C19 H19B 108.2 . . ?
N7 C20 C21 115.5(7) . . ?
N7 C20 H20A 108.4 . . ?
C21 C20 H20A 108.4 . . ?
N7 C20 H20B 108.4 . . ?
C21 C20 H20B 108.4 . . ?
H20A C20 H20B 107.5 . . ?
C20 C21 H21A 109.5 . . ?
C20 C21 H21B 109.5 . . ?
H21A C21 H21B 109.5 . . ?
C20 C21 H21C 109.5 . . ?
H21A C21 H21C 109.5 . . ?
H21B C21 H21C 109.5 . . ?
N3 C22 C7 109.9(7) . . ?
N3 C22 C23 118.3(7) . . ?
C7 C22 C23 131.8(7) . . ?
N4 C23 C24 121.9(7) . . ?
N4 C23 C22 114.0(7) . . ?
C24 C23 C22 124.1(7) . . ?
C25 C24 C23 119.2(8) . . ?
C25 C24 H24A 120.4 . . ?
C23 C24 H24A 120.4 . . ?
C26 C25 C24 118.4(8) . . ?
C26 C25 H25A 120.8 . . ?
C24 C25 H25A 120.8 . . ?
C27 C26 C25 120.9(8) . . ?
C27 C26 H26A 119.6 . . ?
C25 C26 H26A 119.6 . . ?
N4 C27 C26 121.2(8) . . ?
N4 C27 H27A 119.4 . . ?
C26 C27 H27A 119.4 . . ?
N10 C28 C29 113.6(7) . . ?
N10 C28 H28A 108.8 . . ?
C29 C28 H28A 108.8 . . ?
N10 C28 H28B 108.8 . . ?
C29 C28 H28B 108.8 . . ?
H28A C28 H28B 107.7 . . ?
N8 C29 C30 121.6(8) . . ?
N8 C29 C28 116.3(7) . . ?
C30 C29 C28 122.0(8) . . ?
C31 C30 C29 119.8(9) . . ?
C31 C30 H30A 120.1 . . ?
C29 C30 H30A 120.1 . . ?
C30 C31 C32 119.0(8) . . ?
C30 C31 H31A 120.5 . . ?
C32 C31 H31A 120.5 . . ?
C31 C32 C33 118.4(8) . . ?
C31 C32 H32A 120.8 . . ?
C33 C32 H32A 120.8 . . ?
N8 C33 C32 122.7(8) . . ?
N8 C33 H33A 118.6 . . ?
C32 C33 H33A 118.6 . . ?
N10 C34 C35 108.3(6) . . ?
N10 C34 H34A 110.0 . . ?
C35 C34 H34A 110.0 . . ?
N10 C34 H34B 110.0 . . ?
C35 C34 H34B 110.0 . . ?
H34A C34 H34B 108.4 . . ?
N9 C35 C36 122.3(8) . . ?
N9 C35 C34 113.3(7) . . ?
C36 C35 C34 124.4(7) . . ?
C35 C36 C37 120.3(8) . . ?
C35 C36 H36A 119.8 . . ?
C37 C36 H36A 119.9 . . ?
C38 C37 C36 117.5(8) . . ?
C38 C37 H37A 121.3 . . ?
C36 C37 H37A 121.3 . . ?
C39 C38 C37 120.0(8) . . ?
C39 C38 H38A 120.0 . . ?
C37 C38 H38A 120.0 . . ?
N9 C39 C38 122.4(7) . . ?
N9 C39 H39A 118.8 . . ?
C38 C39 H39A 118.8 . . ?
N10 C40 C41 115.1(7) . . ?
N10 C40 H40A 108.5 . . ?
C41 C40 H40A 108.5 . . ?
N10 C40 H40B 108.5 . . ?
C41 C40 H40B 108.5 . . ?
H40A C40 H40B 107.5 . . ?
C40 C41 H41A 109.5 . . ?
C40 C41 H41B 109.5 . . ?
H41A C41 H41B 109.5 . . ?
C40 C41 H41C 109.5 . . ?
H41A C41 H41C 109.5 . . ?
H41B C41 H41C 109.5 . . ?
F5 P1 F4 90.3(3) . . ?
F5 P1 F6 90.8(4) . . ?
F4 P1 F6 89.9(3) . . ?
F5 P1 F3 89.5(4) . . ?
F4 P1 F3 179.2(4) . . ?
F6 P1 F3 90.9(3) . . ?
F5 P1 F2 179.3(4) . . ?
F4 P1 F2 89.5(4) . . ?
F6 P1 F2 89.9(3) . . ?
F3 P1 F2 90.6(4) . . ?
F5 P1 F1 89.3(3) . . ?
F4 P1 F1 90.5(3) . . ?
F6 P1 F1 179.6(4) . . ?
F3 P1 F1 88.7(3) . . ?
F2 P1 F1 90.0(3) . . ?

loop_
_geom_bond_atom_site_label_1
_geom_bond_atom_site_label_2
_geom_bond_distance
_geom_bond_site_symmetry_2
_geom_bond_publ_flag
Ru1 N1 2.051(6) . ?
Ru1 N5 2.065(7) . ?
Ru1 N6 2.071(6) . ?
Ru1 N7 2.113(6) . ?
Ru1 N2 2.116(6) . ?
Ru1 Cl1 2.4520(19) . ?
N1 C5 1.351(10) . ?
N1 C1 1.355(10) . ?
C1 C2 1.399(11) . ?
C1 C6 1.456(10) . ?
Ru2 N4 2.057(6) . ?
Ru2 N8 2.068(6) . ?
Ru2 N9 2.074(7) . ?
Ru2 N3 2.107(6) . ?
Ru2 N10 2.128(6) . ?
Ru2 Cl2 2.4248(19) . ?
N2 C6 1.349(9) . ?
N2 N3 1.353(8) . ?
C2 C3 1.383(11) . ?
C2 H2A 0.9300 . ?
N3 C22 1.372(10) . ?
C3 C4 1.387(12) . ?
C3 H3A 0.9300 . ?
N4 C27 1.358(10) . ?
N4 C23 1.363(10) . ?
C4 C5 1.382(11) . ?
C4 H4A 0.9300 . ?
N5 C8 1.343(10) . ?
N5 C12 1.351(10) . ?
C5 H5A 0.9300 . ?
N6 C14 1.346(10) . ?
N6 C18 1.360(10) . ?
C6 C7 1.381(10) . ?
N7 C13 1.492(10) . ?
N7 C19 1.502(9) . ?
N7 C20 1.514(10) . ?
C7 C22 1.380(11) . ?
C7 H7A 0.9300 . ?
C8 C9 1.391(12) . ?
C8 H8A 0.9300 . ?
N8 C29 1.344(11) . ?
N8 C33 1.348(10) . ?
N9 C39 1.349(10) . ?
N9 C35 1.358(10) . ?
C9 C10 1.374(13) . ?
C9 H9A 0.9300 . ?
C10 C11 1.397(12) . ?
C10 H10A 0.9300 . ?
N10 C28 1.489(10) . ?
N10 C40 1.501(10) . ?
N10 C34 1.503(10) . ?
C11 C12 1.378(11) . ?
C11 H11A 0.9300 . ?
C12 C13 1.490(11) . ?
C13 H13A 0.9700 . ?
C13 H13B 0.9700 . ?
C14 C15 1.389(12) . ?
C14 H14A 0.9300 . ?
C15 C16 1.392(13) . ?
C15 H15A 0.9300 . ?
C16 C17 1.374(12) . ?
C16 H16A 0.9300 . ?
C17 C18 1.396(11) . ?
C17 H17A 0.9300 . ?
C18 C19 1.490(12) . ?
C19 H19A 0.9700 . ?
C19 H19B 0.9700 . ?
C20 C21 1.529(11) . ?
C20 H20A 0.9700 . ?
C20 H20B 0.9700 . ?
C21 H21A 0.9600 . ?
C21 H21B 0.9600 . ?
C21 H21C 0.9600 . ?
C22 C23 1.444(11) . ?
C23 C24 1.390(11) . ?
C24 C25 1.388(12) . ?
C24 H24A 0.9300 . ?
C25 C26 1.379(13) . ?
C25 H25A 0.9300 . ?
C26 C27 1.377(12) . ?
C26 H26A 0.9300 . ?
C27 H27A 0.9300 . ?
C28 C29 1.507(11) . ?
C28 H28A 0.9700 . ?
C28 H28B 0.9700 . ?
C29 C30 1.387(12) . ?
C30 C31 1.376(13) . ?
C30 H30A 0.9300 . ?
C31 C32 1.383(14) . ?
C31 H31A 0.9300 . ?
C32 C33 1.389(12) . ?
C32 H32A 0.9300 . ?
C33 H33A 0.9300 . ?
C34 C35 1.510(11) . ?
C34 H34A 0.9700 . ?
C34 H34B 0.9700 . ?
C35 C36 1.361(11) . ?
C36 C37 1.385(12) . ?
C36 H36A 0.9300 . ?
C37 C38 1.384(12) . ?
C37 H37A 0.9300 . ?
C38 C39 1.369(12) . ?
C38 H38A 0.9300 . ?
C39 H39A 0.9300 . ?
C40 C41 1.540(11) . ?
C40 H40A 0.9700 . ?
C40 H40B 0.9700 . ?
C41 H41A 0.9600 . ?
C41 H41B 0.9600 . ?
C41 H41C 0.9600 . ?
P1 F5 1.588(6) . ?
P1 F4 1.593(6) . ?
P1 F6 1.595(6) . ?
P1 F3 1.596(6) . ?
P1 F2 1.597(6) . ?
P1 F1 1.609(6) . ?

loop_
_geom_torsion_atom_site_label_1
_geom_torsion_atom_site_label_2
_geom_torsion_atom_site_label_3
_geom_torsion_atom_site_label_4
_geom_torsion
_geom_torsion_site_symmetry_1
_geom_torsion_site_symmetry_2
_geom_torsion_site_symmetry_3
_geom_torsion_site_symmetry_4
_geom_torsion_publ_flag
N5 Ru1 N1 C5 -12.4(6) . . . . ?
N6 Ru1 N1 C5 -34(2) . . . . ?
N7 Ru1 N1 C5 -94.7(6) . . . . ?
N2 Ru1 N1 C5 174.4(6) . . . . ?
Cl1 Ru1 N1 C5 82.9(6) . . . . ?
N5 Ru1 N1 C1 169.9(5) . . . . ?
N6 Ru1 N1 C1 148.2(17) . . . . ?
N7 Ru1 N1 C1 87.6(5) . . . . ?
N2 Ru1 N1 C1 -3.4(5) . . . . ?
Cl1 Ru1 N1 C1 -94.9(5) . . . . ?
C5 N1 C1 C2 0.6(11) . . . . ?
Ru1 N1 C1 C2 178.5(6) . . . . ?
C5 N1 C1 C6 -178.8(6) . . . . ?
Ru1 N1 C1 C6 -0.8(8) . . . . ?
N1 Ru1 N2 C6 7.1(5) . . . . ?
N5 Ru1 N2 C6 -38.0(16) . . . . ?
N6 Ru1 N2 C6 -168.9(5) . . . . ?
N7 Ru1 N2 C6 -86.9(5) . . . . ?
Cl1 Ru1 N2 C6 95.7(5) . . . . ?
N1 Ru1 N2 N3 170.5(7) . . . . ?
N5 Ru1 N2 N3 125.4(13) . . . . ?
N6 Ru1 N2 N3 -5.6(8) . . . . ?
N7 Ru1 N2 N3 76.4(7) . . . . ?
Cl1 Ru1 N2 N3 -100.9(7) . . . . ?
N1 C1 C2 C3 -1.4(11) . . . . ?
C6 C1 C2 C3 177.9(7) . . . . ?
C6 N2 N3 C22 1.0(8) . . . . ?
Ru1 N2 N3 C22 -162.7(6) . . . . ?
C6 N2 N3 Ru2 -168.9(6) . . . . ?
Ru1 N2 N3 Ru2 27.4(12) . . . . ?
N4 Ru2 N3 N2 173.3(8) . . . . ?
N8 Ru2 N3 N2 132.4(19) . . . . ?
N9 Ru2 N3 N2 -2.3(8) . . . . ?
N10 Ru2 N3 N2 78.8(7) . . . . ?
Cl2 Ru2 N3 N2 -98.0(7) . . . . ?
N4 Ru2 N3 C22 3.7(5) . . . . ?
N8 Ru2 N3 C22 -37(2) . . . . ?
N9 Ru2 N3 C22 -172.0(5) . . . . ?
N10 Ru2 N3 C22 -90.8(5) . . . . ?
Cl2 Ru2 N3 C22 92.3(5) . . . . ?
C1 C2 C3 C4 1.8(11) . . . . ?
N8 Ru2 N4 C27 -7.0(6) . . . . ?
N9 Ru2 N4 C27 -44(2) . . . . ?
N3 Ru2 N4 C27 177.6(7) . . . . ?
N10 Ru2 N4 C27 -90.1(6) . . . . ?
Cl2 Ru2 N4 C27 87.2(6) . . . . ?
N8 Ru2 N4 C23 174.4(5) . . . . ?
N9 Ru2 N4 C23 137(2) . . . . ?
N3 Ru2 N4 C23 -1.0(5) . . . . ?
N10 Ru2 N4 C23 91.3(5) . . . . ?
Cl2 Ru2 N4 C23 -91.4(5) . . . . ?
C2 C3 C4 C5 -1.5(12) . . . . ?
N1 Ru1 N5 C8 100.6(7) . . . . ?
N6 Ru1 N5 C8 -82.4(7) . . . . ?
N7 Ru1 N5 C8 -165.7(7) . . . . ?
N2 Ru1 N5 C8 144.8(12) . . . . ?
Cl1 Ru1 N5 C8 11.3(6) . . . . ?
N1 Ru1 N5 C12 -89.8(5) . . . . ?
N6 Ru1 N5 C12 87.2(5) . . . . ?
N7 Ru1 N5 C12 3.9(5) . . . . ?
N2 Ru1 N5 C12 -45.6(16) . . . . ?
Cl1 Ru1 N5 C12 -179.1(5) . . . . ?
C1 N1 C5 C4 -0.3(11) . . . . ?
Ru1 N1 C5 C4 -178.0(6) . . . . ?
C3 C4 C5 N1 0.8(12) . . . . ?
N1 Ru1 N6 C14 92.9(19) . . . . ?
N5 Ru1 N6 C14 70.8(7) . . . . ?
N7 Ru1 N6 C14 154.3(7) . . . . ?
N2 Ru1 N6 C14 -116.6(6) . . . . ?
Cl1 Ru1 N6 C14 -23.7(6) . . . . ?
N1 Ru1 N6 C18 -60(2) . . . . ?
N5 Ru1 N6 C18 -82.4(5) . . . . ?
N7 Ru1 N6 C18 1.1(5) . . . . ?
N2 Ru1 N6 C18 90.2(6) . . . . ?
Cl1 Ru1 N6 C18 -176.9(5) . . . . ?
N3 N2 C6 C7 -0.5(8) . . . . ?
Ru1 N2 C6 C7 168.0(5) . . . . ?
N3 N2 C6 C1 -178.6(6) . . . . ?
Ru1 N2 C6 C1 -10.1(8) . . . . ?
N1 C1 C6 N2 7.6(10) . . . . ?
C2 C1 C6 N2 -171.7(7) . . . . ?
N1 C1 C6 C7 -170.0(8) . . . . ?
C2 C1 C6 C7 10.7(13) . . . . ?
N1 Ru1 N7 C13 74.5(5) . . . . ?
N5 Ru1 N7 C13 -19.2(5) . . . . ?
N6 Ru1 N7 C13 -98.5(5) . . . . ?
N2 Ru1 N7 C13 153.5(5) . . . . ?
Cl1 Ru1 N7 C13 -68(3) . . . . ?
N1 Ru1 N7 C19 -166.0(5) . . . . ?
N5 Ru1 N7 C19 100.3(5) . . . . ?
N6 Ru1 N7 C19 21.0(5) . . . . ?
N2 Ru1 N7 C19 -87.0(5) . . . . ?
Cl1 Ru1 N7 C19 52(3) . . . . ?
N1 Ru1 N7 C20 -45.5(5) . . . . ?
N5 Ru1 N7 C20 -139.2(5) . . . . ?
N6 Ru1 N7 C20 141.5(5) . . . . ?
N2 Ru1 N7 C20 33.5(5) . . . . ?
Cl1 Ru1 N7 C20 172(2) . . . . ?
N2 C6 C7 C22 -0.2(8) . . . . ?
C1 C6 C7 C22 177.6(8) . . . . ?
C12 N5 C8 C9 0.5(12) . . . . ?
Ru1 N5 C8 C9 169.7(6) . . . . ?
N4 Ru2 N8 C29 -98.3(6) . . . . ?
N9 Ru2 N8 C29 77.9(6) . . . . ?
N3 Ru2 N8 C29 -58(2) . . . . ?
N10 Ru2 N8 C29 -3.9(6) . . . . ?
Cl2 Ru2 N8 C29 172.7(6) . . . . ?
N4 Ru2 N8 C33 94.1(7) . . . . ?
N9 Ru2 N8 C33 -89.8(7) . . . . ?
N3 Ru2 N8 C33 134.3(19) . . . . ?
N10 Ru2 N8 C33 -171.6(7) . . . . ?
Cl2 Ru2 N8 C33 5.0(7) . . . . ?
N4 Ru2 N9 C39 104(2) . . . . ?
N8 Ru2 N9 C39 66.6(6) . . . . ?
N3 Ru2 N9 C39 -118.4(6) . . . . ?
N10 Ru2 N9 C39 150.8(6) . . . . ?
Cl2 Ru2 N9 C39 -26.7(6) . . . . ?
N4 Ru2 N9 C35 -52(2) . . . . ?
N8 Ru2 N9 C35 -89.8(6) . . . . ?
N3 Ru2 N9 C35 85.2(6) . . . . ?
N10 Ru2 N9 C35 -5.6(5) . . . . ?
Cl2 Ru2 N9 C35 176.8(5) . . . . ?
N5 C8 C9 C10 -0.6(13) . . . . ?
C8 C9 C10 C11 0.6(13) . . . . ?
N4 Ru2 N10 C28 85.0(5) . . . . ?
N8 Ru2 N10 C28 -10.2(5) . . . . ?
N9 Ru2 N10 C28 -90.4(5) . . . . ?
N3 Ru2 N10 C28 164.2(5) . . . . ?
Cl2 Ru2 N10 C28 -58(2) . . . . ?
N4 Ru2 N10 C40 -37.4(6) . . . . ?
N8 Ru2 N10 C40 -132.5(6) . . . . ?
N9 Ru2 N10 C40 147.2(6) . . . . ?
N3 Ru2 N10 C40 41.9(5) . . . . ?
Cl2 Ru2 N10 C40 179(100) . . . . ?
N4 Ru2 N10 C34 -156.6(5) . . . . ?
N8 Ru2 N10 C34 108.3(5) . . . . ?
N9 Ru2 N10 C34 28.0(5) . . . . ?
N3 Ru2 N10 C34 -77.3(5) . . . . ?
Cl2 Ru2 N10 C34 60(2) . . . . ?
C9 C10 C11 C12 -0.5(13) . . . . ?
C8 N5 C12 C11 -0.3(11) . . . . ?
Ru1 N5 C12 C11 -170.8(6) . . . . ?
C8 N5 C12 C13 -176.2(7) . . . . ?
Ru1 N5 C12 C13 13.3(8) . . . . ?
C10 C11 C12 N5 0.3(12) . . . . ?
C10 C11 C12 C13 175.9(8) . . . . ?
N5 C12 C13 N7 -30.9(9) . . . . ?
C11 C12 C13 N7 153.2(7) . . . . ?
C19 N7 C13 C12 -84.0(8) . . . . ?
C20 N7 C13 C12 156.4(6) . . . . ?
Ru1 N7 C13 C12 31.4(7) . . . . ?
C18 N6 C14 C15 1.0(12) . . . . ?
Ru1 N6 C14 C15 -151.0(7) . . . . ?
N6 C14 C15 C16 0.0(13) . . . . ?
C14 C15 C16 C17 -0.7(13) . . . . ?
C15 C16 C17 C18 0.3(12) . . . . ?
C14 N6 C18 C17 -1.4(11) . . . . ?
Ru1 N6 C18 C17 153.5(6) . . . . ?
C14 N6 C18 C19 -179.2(7) . . . . ?
Ru1 N6 C18 C19 -24.4(8) . . . . ?
C16 C17 C18 N6 0.8(12) . . . . ?
C16 C17 C18 C19 178.4(8) . . . . ?
N6 C18 C19 N7 43.5(9) . . . . ?
C17 C18 C19 N7 -134.3(8) . . . . ?
C13 N7 C19 C18 77.1(8) . . . . ?
C20 N7 C19 C18 -163.9(6) . . . . ?
Ru1 N7 C19 C18 -38.9(7) . . . . ?
C13 N7 C20 C21 53.8(8) . . . . ?
C19 N7 C20 C21 -67.8(8) . . . . ?
Ru1 N7 C20 C21 173.3(5) . . . . ?
N2 N3 C22 C7 -1.2(8) . . . . ?
Ru2 N3 C22 C7 171.9(5) . . . . ?
N2 N3 C22 C23 -179.0(6) . . . . ?
Ru2 N3 C22 C23 -5.9(8) . . . . ?
C6 C7 C22 N3 0.9(8) . . . . ?
C6 C7 C22 C23 178.3(8) . . . . ?
C27 N4 C23 C24 1.3(11) . . . . ?
Ru2 N4 C23 C24 179.9(6) . . . . ?
C27 N4 C23 C22 179.6(7) . . . . ?
Ru2 N4 C23 C22 -1.7(8) . . . . ?
N3 C22 C23 N4 5.2(10) . . . . ?
C7 C22 C23 N4 -172.0(8) . . . . ?
N3 C22 C23 C24 -176.5(7) . . . . ?
C7 C22 C23 C24 6.3(13) . . . . ?
N4 C23 C24 C25 -0.6(12) . . . . ?
C22 C23 C24 C25 -178.8(7) . . . . ?
C23 C24 C25 C26 -0.1(12) . . . . ?
C24 C25 C26 C27 0.1(12) . . . . ?
C23 N4 C27 C26 -1.2(11) . . . . ?
Ru2 N4 C27 C26 -179.8(6) . . . . ?
C25 C26 C27 N4 0.5(13) . . . . ?
C40 N10 C28 C29 147.7(7) . . . . ?
C34 N10 C28 C29 -92.3(8) . . . . ?
Ru2 N10 C28 C29 21.8(8) . . . . ?
C33 N8 C29 C30 3.8(12) . . . . ?
Ru2 N8 C29 C30 -164.9(7) . . . . ?
C33 N8 C29 C28 -173.5(7) . . . . ?
Ru2 N8 C29 C28 17.8(9) . . . . ?
N10 C28 C29 N8 -27.3(11) . . . . ?
N10 C28 C29 C30 155.4(8) . . . . ?
N8 C29 C30 C31 -3.2(14) . . . . ?
C28 C29 C30 C31 174.0(9) . . . . ?
C29 C30 C31 C32 0.3(15) . . . . ?
C30 C31 C32 C33 1.7(15) . . . . ?
C29 N8 C33 C32 -1.7(12) . . . . ?
Ru2 N8 C33 C32 165.5(7) . . . . ?
C31 C32 C33 N8 -1.1(14) . . . . ?
C28 N10 C34 C35 70.9(8) . . . . ?
C40 N10 C34 C35 -168.7(6) . . . . ?
Ru2 N10 C34 C35 -45.2(7) . . . . ?
C39 N9 C35 C36 -0.2(11) . . . . ?
Ru2 N9 C35 C36 158.0(7) . . . . ?
C39 N9 C35 C34 -177.5(7) . . . . ?
Ru2 N9 C35 C34 -19.4(8) . . . . ?
N10 C34 C35 N9 44.4(9) . . . . ?
N10 C34 C35 C36 -132.9(8) . . . . ?
N9 C35 C36 C37 0.8(13) . . . . ?
C34 C35 C36 C37 177.8(8) . . . . ?
C35 C36 C37 C38 0.0(13) . . . . ?
C36 C37 C38 C39 -1.5(13) . . . . ?
C35 N9 C39 C38 -1.3(11) . . . . ?
Ru2 N9 C39 C38 -157.0(6) . . . . ?
C37 C38 C39 N9 2.2(12) . . . . ?
C28 N10 C40 C41 58.6(9) . . . . ?
C34 N10 C40 C41 -63.0(9) . . . . ?
Ru2 N10 C40 C41 -179.8(6) . . . . ?
